data_4517153
loop_
_publ_author_name
'de la Cruz-Mart\'inez, Felipe'
'Mart\'inez de Sarasa Buchaca, Marc'
'Mart\'inez, Javier'
'Fern\'andez-Baeza, Juan'
'S\'anchez-Barba, Luis F.'
'Rodr\'iguez-Di\'eguez, Antonio'
'Castro-Osma, Jos\'e A.'
'Lara-S\'anchez, Agust\'in'

_publ_section_title
;
 Synthesis of Bio-Derived Cyclic Carbonates from Renewable Resources
;
_journal_name_full 'ACS Sustainable Chemistry &amp; Engineering'
_journal_paper_doi 10.1021/acssuschemeng.9b06016
_journal_year 2019
_chemical_formula_sum 'C11 H14 O4'
_chemical_formula_weight 210.22
_space_group_crystal_system orthorhombic
_space_group_IT_number 19
_space_group_name_Hall 'P 2ac 2ab'
_space_group_name_H-M_alt 'P 21 21 21'
_atom_sites_solution_hydrogens mixed
_audit_creation_method SHELXL-2014
_cell_angle_alpha 90
_cell_angle_beta 90
_cell_angle_gamma 90
_cell_formula_units_Z 4
_cell_length_a 7.743(5)
_cell_length_b 5.358(5)
_cell_length_c 25.066(5)
_cell_measurement_reflns_used 18362
_cell_measurement_temperature 100(2)
_cell_measurement_theta_max 28.66
_cell_measurement_theta_min 2.75
_cell_volume 1039.9(12)
_computing_cell_refinement 'Bruker Apex II'
_computing_data_collection 'Bruker ApexII'
_computing_data_reduction 'Bruker Apex II'
_computing_publication_material 'SHELXL-2014 (Sheldrick, 2014)'
_computing_structure_refinement 'SHELXL-2014 (Sheldrick, 2014)'
_computing_structure_solution 'SHELXL-2014 (Sheldrick, 2014)'
_diffrn_ambient_temperature 100(2)
_diffrn_measured_fraction_theta_full 0.999
_diffrn_measured_fraction_theta_max 0.998
_diffrn_measurement_device_type 'Bruker D8 Venture'
_diffrn_measurement_method 'Phi and Omega Scans'
_diffrn_radiation_type MoK\a
_diffrn_radiation_wavelength 0.71069
_diffrn_reflns_av_R_equivalents 0.0525
_diffrn_reflns_av_unetI/netI 0.0221
_diffrn_reflns_Laue_measured_fraction_full 0.999
_diffrn_reflns_Laue_measured_fraction_max 0.998
_diffrn_reflns_limit_h_max 10
_diffrn_reflns_limit_h_min -10
_diffrn_reflns_limit_k_max 7
_diffrn_reflns_limit_k_min -7
_diffrn_reflns_limit_l_max 33
_diffrn_reflns_limit_l_min -33
_diffrn_reflns_number 31708
_diffrn_reflns_point_group_measured_fraction_full 0.999
_diffrn_reflns_point_group_measured_fraction_max 0.997
_diffrn_reflns_theta_full 25.240
_diffrn_reflns_theta_max 28.737
_diffrn_reflns_theta_min 2.753
_diffrn_source 'fine-focus sealed tube'
_exptl_absorpt_coefficient_mu 0.102
_exptl_absorpt_correction_T_max 0.746
_exptl_absorpt_correction_T_min 0.717
_exptl_absorpt_correction_type empirical
_exptl_absorpt_process_details 'Bruker SADABS (Bruker, 1999)'
_exptl_crystal_colour Colourless
_exptl_crystal_density_diffrn 1.343
_exptl_crystal_description Prismatic
_exptl_crystal_F_000 448
_exptl_crystal_size_max 0.22
_exptl_crystal_size_mid 0.18
_exptl_crystal_size_min 0.18
_refine_diff_density_max 0.241
_refine_diff_density_min -0.222
_refine_diff_density_rms 0.045
_refine_ls_abs_structure_details
;
 Flack x determined using 984 quotients [(I+)-(I-)]/[(I+)+(I-)]
 (Parsons, Flack and Wagner, Acta Cryst. B69 (2013) 249-259).
;
_refine_ls_abs_structure_Flack -0.4(2)
_refine_ls_extinction_method none
_refine_ls_goodness_of_fit_ref 1.079
_refine_ls_hydrogen_treatment constr
_refine_ls_matrix_type full
_refine_ls_number_parameters 138
_refine_ls_number_reflns 2689
_refine_ls_number_restraints 0
_refine_ls_restrained_S_all 1.079
_refine_ls_R_factor_all 0.0354
_refine_ls_R_factor_gt 0.0320
_refine_ls_shift/su_max 0.001
_refine_ls_shift/su_mean 0.000
_refine_ls_structure_factor_coef Fsqd
_refine_ls_weighting_details 'w=1/[\s^2^(Fo^2^)+(0.0449P)^2^+0.1806P] where P=(Fo^2^+2Fc^2^)/3'
_refine_ls_weighting_scheme calc
_refine_ls_wR_factor_gt 0.0801
_refine_ls_wR_factor_ref 0.0817
_reflns_Friedel_coverage 0.683
_reflns_Friedel_fraction_full 1.000
_reflns_Friedel_fraction_max 0.996
_reflns_number_gt 2507
_reflns_number_total 2689
_reflns_threshold_expression 'I > 2\s(I)'
_cod_data_source_file sc9b06016_si_003.cif
_cod_data_source_block Compund5e
_cod_depositor_comments
;
The following automatic conversions were performed:

data item '_exptl_absorpt_correction_type' value 'Empirical' was
changed to 'empirical' in accordance with the
/home/data/users/saulius/crontab/automatic-downloads/rss-feeds/ACS/lib/dictionaries/cif_core.dic
dictionary named 'cif_core.dic' version 2.4.2 last updated on
2011-04-26.

Automatic conversion script
Id: cif_fix_values 6909 2019-04-08 15:41:33Z antanas 
;
_cod_database_code 4517153
_shelx_space_group_comment
;
The symmetry employed for this shelxl refinement is uniquely defined
by the following loop, which should always be used as a source of
symmetry information in preference to the above space-group names.
They are only intended as comments.
;
_shelxl_version_number 2014-3

loop_
_space_group_symop_operation_xyz
'x, y, z'
'-x+1/2, -y, z+1/2'
'x+1/2, -y+1/2, -z'
'-x, y+1/2, -z+1/2'

loop_
_atom_site_label
_atom_site_type_symbol
_atom_site_fract_x
_atom_site_fract_y
_atom_site_fract_z
_atom_site_U_iso_or_equiv
_atom_site_adp_type
_atom_site_occupancy
_atom_site_site_symmetry_order
_atom_site_calc_flag
_atom_site_refinement_flags_posn
_atom_site_refinement_flags_adp
C1 C 0.3822(2) 0.6241(3) 0.98309(6) 0.0223(3) Uani 1 1 d . .
C2 C 0.2223(2) 0.3044(3) 0.94997(6) 0.0191(3) Uani 1 1 d . .
H2A H 0.0987 0.3252 0.9545 0.023 Uiso 1 1 calc R U
H2B H 0.2474 0.1289 0.9446 0.023 Uiso 1 1 calc R U
C3 C 0.28901(19) 0.4620(3) 0.90296(6) 0.0158(3) Uani 1 1 d . .
C4 C 0.1433(2) 0.5575(4) 0.86809(7) 0.0275(4) Uani 1 1 d . .
H4A H 0.1882 0.6773 0.8432 0.041 Uiso 1 1 d R U
H4B H 0.0928 0.4206 0.8489 0.041 Uiso 1 1 d R U
H4C H 0.0569 0.6353 0.8900 0.041 Uiso 1 1 d R U
C5 C 0.43301(19) 0.3317(3) 0.87146(6) 0.0140(3) Uani 1 1 d . .
H5 H 0.3821 0.1846 0.8544 0.017 Uiso 1 1 calc R U
C6 C 0.58154(19) 0.2403(3) 0.90684(6) 0.0170(3) Uani 1 1 d . .
H6A H 0.6320 0.3809 0.9256 0.020 Uiso 1 1 calc R U
H6B H 0.5373 0.1242 0.9332 0.020 Uiso 1 1 calc R U
C7 C 0.7175(2) 0.1139(3) 0.87383(6) 0.0191(3) Uani 1 1 d . .
H7 H 0.7881 -0.0029 0.8905 0.023 Uiso 1 1 calc R U
C8 C 0.7439(2) 0.1588(3) 0.82167(6) 0.0180(3) Uani 1 1 d . .
C9 C 0.64647(19) 0.3623(3) 0.79521(6) 0.0166(3) Uani 1 1 d . .
C10 C 0.5092(2) 0.4951(3) 0.82725(6) 0.0196(3) Uani 1 1 d . .
H10A H 0.4172 0.5473 0.8035 0.024 Uiso 1 1 calc R U
H10B H 0.5588 0.6439 0.8431 0.024 Uiso 1 1 calc R U
C11 C 0.8723(2) 0.0172(4) 0.78868(7) 0.0270(4) Uani 1 1 d . .
H11A H 0.9361 -0.0948 0.8111 0.041 Uiso 1 1 d R U
H11B H 0.8126 -0.0765 0.7617 0.041 Uiso 1 1 d R U
H11C H 0.9505 0.1324 0.7720 0.041 Uiso 1 1 d R U
O1 O 0.4525(2) 0.7585(3) 1.01424(5) 0.0392(4) Uani 1 1 d . .
O2 O 0.36272(16) 0.6771(2) 0.93118(4) 0.0197(2) Uani 1 1 d . .
O3 O 0.31530(16) 0.4011(2) 0.99543(4) 0.0223(3) Uani 1 1 d . .
O4 O 0.67916(16) 0.4267(2) 0.74954(4) 0.0247(3) Uani 1 1 d . .

loop_
_atom_site_aniso_label
_atom_site_aniso_U_11
_atom_site_aniso_U_22
_atom_site_aniso_U_33
_atom_site_aniso_U_23
_atom_site_aniso_U_13
_atom_site_aniso_U_12
C1 0.0288(8) 0.0216(8) 0.0166(7) -0.0028(6) 0.0011(6) -0.0005(7)
C2 0.0202(7) 0.0190(7) 0.0183(6) -0.0008(6) 0.0043(6) -0.0009(6)
C3 0.0184(7) 0.0153(7) 0.0138(6) -0.0019(5) -0.0001(5) 0.0007(6)
C4 0.0230(8) 0.0400(10) 0.0196(7) -0.0015(7) -0.0012(6) 0.0123(8)
C5 0.0157(6) 0.0140(6) 0.0123(6) -0.0007(5) 0.0001(5) 0.0007(5)
C6 0.0175(7) 0.0199(7) 0.0136(6) 0.0016(5) 0.0006(5) 0.0015(6)
C7 0.0173(7) 0.0211(7) 0.0189(7) 0.0013(6) -0.0010(6) 0.0038(6)
C8 0.0154(6) 0.0205(7) 0.0182(7) -0.0013(6) 0.0002(6) 0.0003(6)
C9 0.0188(7) 0.0156(7) 0.0153(6) -0.0007(5) 0.0002(5) -0.0033(6)
C10 0.0243(8) 0.0182(7) 0.0163(6) 0.0044(6) 0.0032(6) 0.0039(6)
C11 0.0247(8) 0.0336(9) 0.0227(8) 0.0001(7) 0.0054(7) 0.0090(7)
O1 0.0544(9) 0.0382(8) 0.0251(6) -0.0120(6) -0.0058(6) -0.0107(7)
O2 0.0294(6) 0.0134(5) 0.0165(5) -0.0019(4) 0.0012(4) -0.0003(5)
O3 0.0296(6) 0.0236(6) 0.0137(5) 0.0021(4) 0.0014(5) -0.0007(5)
O4 0.0328(6) 0.0257(6) 0.0155(5) 0.0012(4) 0.0052(5) -0.0022(5)

loop_
_atom_type_symbol
_atom_type_description
_atom_type_scat_dispersion_real
_atom_type_scat_dispersion_imag
_atom_type_scat_source
C C 0.0033 0.0016 'International Tables Vol C Tables 4.2.6.8 and 6.1.1.4'
H H 0.0000 0.0000 'International Tables Vol C Tables 4.2.6.8 and 6.1.1.4'
O O 0.0106 0.0060 'International Tables Vol C Tables 4.2.6.8 and 6.1.1.4'

loop_
_geom_angle_atom_site_label_1
_geom_angle_atom_site_label_2
_geom_angle_atom_site_label_3
_geom_angle
O1 C1 O3 124.33(16)
O1 C1 O2 123.93(17)
O3 C1 O2 111.73(13)
O3 C2 C3 103.91(12)
O3 C2 H2A 111.0
C3 C2 H2A 111.0
O3 C2 H2B 111.0
C3 C2 H2B 111.0
H2A C2 H2B 109.0
O2 C3 C4 107.57(13)
O2 C3 C5 108.83(13)
C4 C3 C5 113.43(12)
O2 C3 C2 101.09(12)
C4 C3 C2 112.15(14)
C5 C3 C2 112.85(13)
C3 C4 H4A 109.3
C3 C4 H4B 109.5
H4A C4 H4B 109.5
C3 C4 H4C 109.6
H4A C4 H4C 109.5
H4B C4 H4C 109.5
C10 C5 C6 108.22(13)
C10 C5 C3 113.09(13)
C6 C5 C3 113.13(12)
C10 C5 H5 107.4
C6 C5 H5 107.4
C3 C5 H5 107.4
C7 C6 C5 110.58(12)
C7 C6 H6A 109.5
C5 C6 H6A 109.5
C7 C6 H6B 109.5
C5 C6 H6B 109.5
H6A C6 H6B 108.1
C8 C7 C6 124.18(14)
C8 C7 H7 117.9
C6 C7 H7 117.9
C7 C8 C9 119.29(14)
C7 C8 C11 123.10(15)
C9 C8 C11 117.58(14)
O4 C9 C8 121.41(14)
O4 C9 C10 120.72(14)
C8 C9 C10 117.83(13)
C9 C10 C5 112.74(13)
C9 C10 H10A 109.0
C5 C10 H10A 109.0
C9 C10 H10B 109.0
C5 C10 H10B 109.0
H10A C10 H10B 107.8
C8 C11 H11A 109.5
C8 C11 H11B 109.4
H11A C11 H11B 109.5
C8 C11 H11C 109.5
H11A C11 H11C 109.5
H11B C11 H11C 109.5
C1 O2 C3 110.17(12)
C1 O3 C2 109.30(12)

loop_
_geom_bond_atom_site_label_1
_geom_bond_atom_site_label_2
_geom_bond_distance
C1 O1 1.194(2)
C1 O3 1.338(2)
C1 O2 1.3404(19)
C2 O3 1.4440(19)
C2 C3 1.539(2)
C2 H2A 0.9700
C2 H2B 0.9700
C3 O2 1.4680(19)
C3 C4 1.516(2)
C3 C5 1.534(2)
C4 H4A 0.9600
C4 H4B 0.9600
C4 H4C 0.9600
C5 C10 1.531(2)
C5 C6 1.533(2)
C5 H5 0.9800
C6 C7 1.501(2)
C6 H6A 0.9700
C6 H6B 0.9700
C7 C8 1.345(2)
C7 H7 0.9300
C8 C9 1.482(2)
C8 C11 1.500(2)
C9 O4 1.2222(18)
C9 C10 1.510(2)
C10 H10A 0.9700
C10 H10B 0.9700
C11 H11A 0.9600
C11 H11B 0.9600
C11 H11C 0.9600
